data_4341518
loop_
_publ_author_name
'Hewage, Jeewantha S.'
'Wanniarachchi, Sarath'
'Morin, Tyler J.'
'Liddle, Brendan J.'
'Banaszynski, Megan'
'Lindeman, Sergey V.'
'Bennett, Brian'
'Gardinier, James R.'

_publ_section_title
;
 Homoleptic Nickel(II) Complexes of Redox-Tunable Pincer-type Ligands.
;
_journal_issue 19
_journal_name_full 'Inorganic chemistry'
_journal_page_first 10070
_journal_page_last 10084
_journal_paper_doi 10.1021/ic500657e
_journal_volume 53
_journal_year 2014
_chemical_formula_moiety 'C36 H28 N10 Ni, C H2 Cl2'
_chemical_formula_sum 'C37 H30 Cl2 N10 Ni'
_chemical_formula_weight 744.32
_space_group_crystal_system monoclinic
_space_group_IT_number 14
_space_group_name_Hall '-P 2yn'
_space_group_name_H-M_alt 'P 1 21/n 1'
_symmetry_space_group_name_Hall '-P 2yn'
_symmetry_space_group_name_H-M 'P 1 21/n 1'
_atom_sites_solution_hydrogens geom
_atom_sites_solution_primary direct
_atom_sites_solution_secondary difmap
_audit_creation_date 2013-07-18
_audit_creation_method
;
  Olex2 1.2
  (compiled Apr 23 2013 17:54:37, GUI svn.r4466)
;
_cell_angle_alpha 90.00
_cell_angle_beta 93.2065(12)
_cell_angle_gamma 90.00
_cell_formula_units_Z 8
_cell_length_a 9.55338(11)
_cell_length_b 17.50145(18)
_cell_length_c 40.5845(5)
_cell_measurement_reflns_used 28800
_cell_measurement_temperature 100
_cell_measurement_theta_max 70.5364
_cell_measurement_theta_min 3.2693
_cell_volume 6775.02(13)
_computing_cell_refinement
;
CrysAlisPro, Oxford Diffraction Ltd.,
Version 1.171.33.55 (release 05-01-2010 CrysAlis171 .NET)
(compiled Jan  5 2010,16:28:46)
;
_computing_data_collection
;
CrysAlisPro, Oxford Diffraction Ltd.,
Version 1.171.33.55 (release 05-01-2010 CrysAlis171 .NET)
(compiled Jan  5 2010,16:28:46)
;
_computing_data_reduction
;
CrysAlisPro, Oxford Diffraction Ltd.,
Version 1.171.33.55 (release 05-01-2010 CrysAlis171 .NET)
(compiled Jan  5 2010,16:28:46)
;
_computing_molecular_graphics
;
O. V. Dolomanov, L. J. Bourhis, R. J. Gildea, J. A. K. Howard and H. Puschmann,
OLEX2: a complete structure solution, refinement and analysis program.
J. Appl. Cryst. (2009). 42, 339-341.
;
_computing_publication_material
;
O. V. Dolomanov, L. J. Bourhis, R. J. Gildea, J. A. K. Howard and H. Puschmann,
OLEX2: a complete structure solution, refinement and analysis program.
J. Appl. Cryst. (2009). 42, 339-341.
;
_computing_structure_refinement 'SHELXL-97 (Sheldrick, 1997)'
_computing_structure_solution 'SHELXS-97 (Sheldrick, 1990)'
_diffrn_ambient_temperature 100.0
_diffrn_detector_area_resol_mean 10.3756
_diffrn_measured_fraction_theta_full 0.984
_diffrn_measured_fraction_theta_max 0.984
_diffrn_measurement_details
;
1 omega  -65.00   35.00   1.0000   23.7900
omega____ theta____ kappa____ phi______ frames
-      -40.7737   37.0000   90.0000 100

2 omega    9.00   34.00   1.0000   23.7900
omega____ theta____ kappa____ phi______ frames
-      -40.7737   37.0000    0.0000 25

3 omega  -67.00  -40.00   1.0000   23.7900
omega____ theta____ kappa____ phi______ frames
-      -40.7737   37.0000    0.0000 27

4 omega   57.00   84.00   1.0000   23.7900
omega____ theta____ kappa____ phi______ frames
-       40.7737 -125.0000 -150.0000 27

5 omega   25.00   86.00   1.0000   23.7900
omega____ theta____ kappa____ phi______ frames
-       40.7737 -125.0000  -30.0000 61

6 omega  102.00  150.00   1.0000   23.7900
omega____ theta____ kappa____ phi______ frames
-      100.5756  125.0000    0.0000 48

7 omega   23.00   87.00   1.0000   23.7900
omega____ theta____ kappa____ phi______ frames
-      100.5756  -77.0000 -180.0000 64

8 omega   43.00   77.00   1.0000   23.7900
omega____ theta____ kappa____ phi______ frames
-      100.5756  -45.0000   90.0000 34

9 omega   86.00  113.00   1.0000   23.7900
omega____ theta____ kappa____ phi______ frames
-      100.5756 -110.0000  151.0000 27

10 omega  102.00  174.00   1.0000   23.7900
omega____ theta____ kappa____ phi______ frames
-      100.5756   45.0000 -150.0000 72

11 omega   23.00   94.00   1.0000   23.7900
omega____ theta____ kappa____ phi______ frames
-      100.5756  -77.0000   90.0000 71

12 omega   60.00  175.00   1.0000   23.7900
omega____ theta____ kappa____ phi______ frames
-      100.5756   15.0000 -180.0000 115

13 omega -119.00   -7.00   1.0000   23.7900
omega____ theta____ kappa____ phi______ frames
-      -40.7737  -77.0000 -150.0000 112

14 omega -117.00  -14.00   1.0000   23.7900
omega____ theta____ kappa____ phi______ frames
-      -40.7737  -37.0000  -60.0000 103

15 omega -119.00   -7.00   1.0000   23.7900
omega____ theta____ kappa____ phi______ frames
-      -40.7737  -77.0000   90.0000 112

16 omega   21.00  113.00   1.0000   23.7900
omega____ theta____ kappa____ phi______ frames
-      100.5756 -106.0000   18.0000 92

17 omega   39.00  178.00   1.0000   23.7900
omega____ theta____ kappa____ phi______ frames
-      100.5756   15.0000    0.0000 139

18 omega   73.00  168.00   1.0000   23.7900
omega____ theta____ kappa____ phi______ frames
-      100.5756   45.0000   60.0000 95

19 omega   26.00   77.00   1.0000   23.7900
omega____ theta____ kappa____ phi______ frames
-      100.5756  -45.0000 -120.0000 51
;
_diffrn_measurement_device_type 'SuperNova, Dual, Cu at zero, Atlas'
_diffrn_measurement_method '\w scans'
_diffrn_orient_matrix_UB_11 0.0139569
_diffrn_orient_matrix_UB_12 0.0815657
_diffrn_orient_matrix_UB_13 -0.0137425
_diffrn_orient_matrix_UB_21 -0.0570227
_diffrn_orient_matrix_UB_22 -0.0277554
_diffrn_orient_matrix_UB_23 -0.0341843
_diffrn_orient_matrix_UB_31 -0.1503667
_diffrn_orient_matrix_UB_32 0.0181796
_diffrn_orient_matrix_UB_33 0.0094124
_diffrn_radiation_monochromator mirror
_diffrn_radiation_type 'Cu K\a'
_diffrn_radiation_wavelength 1.5418
_diffrn_reflns_av_R_equivalents 0.0303
_diffrn_reflns_av_unetI/netI 0.0241
_diffrn_reflns_limit_h_max 8
_diffrn_reflns_limit_h_min -11
_diffrn_reflns_limit_k_max 21
_diffrn_reflns_limit_k_min -21
_diffrn_reflns_limit_l_max 49
_diffrn_reflns_limit_l_min -49
_diffrn_reflns_number 53167
_diffrn_reflns_theta_full 70.67
_diffrn_reflns_theta_max 70.67
_diffrn_reflns_theta_min 3.34
_diffrn_source 'fine-focus sealed tube'
_exptl_absorpt_coefficient_mu 2.635
_exptl_absorpt_correction_T_max 1.0
_exptl_absorpt_correction_T_min 0.63724
_exptl_absorpt_correction_type multi-scan
_exptl_absorpt_process_details
;
CrysAlisPro, Oxford Diffraction Ltd.,
Version 1.171.33.55 (release 05-01-2010 CrysAlis171 .NET)
(compiled Jan  5 2010,16:28:46)
Empirical absorption correction using spherical harmonics,
implemented in SCALE3 ABSPACK scaling algorithm.
;
_exptl_crystal_colour brown
_exptl_crystal_colour_primary brown
_exptl_crystal_density_diffrn 1.459
_exptl_crystal_density_method 'not measured'
_exptl_crystal_description needle
_exptl_crystal_F_000 3072
_exptl_crystal_size_max 0.22
_exptl_crystal_size_mid 0.06
_exptl_crystal_size_min 0.03
_refine_diff_density_max 0.673
_refine_diff_density_min -0.634
_refine_diff_density_rms 0.057
_refine_ls_extinction_coef 0.000036(10)
_refine_ls_extinction_expression Fc^*^=kFc[1+0.001xFc^2^\l^3^/sin(2\q)]^-1/4^
_refine_ls_extinction_method SHELXL
_refine_ls_goodness_of_fit_ref 1.037
_refine_ls_hydrogen_treatment constr
_refine_ls_matrix_type full
_refine_ls_number_parameters 902
_refine_ls_number_reflns 12822
_refine_ls_number_restraints 0
_refine_ls_restrained_S_all 1.037
_refine_ls_R_factor_all 0.0467
_refine_ls_R_factor_gt 0.0373
_refine_ls_shift/su_max 0.002
_refine_ls_shift/su_mean 0.000
_refine_ls_structure_factor_coef Fsqd
_refine_ls_weighting_details
;
calc w=1/[\s^2^(Fo^2^)+(0.0404P)^2^+5.9038P] where P=(Fo^2^+2Fc^2^)/3
;
_refine_ls_weighting_scheme calc
_refine_ls_wR_factor_gt 0.0860
_refine_ls_wR_factor_ref 0.0895
_reflns_number_gt 10793
_reflns_number_total 12822
_reflns_threshold_expression >2sigma(I)
_cod_data_source_file ic500657e_si_002.cif
_cod_data_source_block NiHH_3_CH2Cl2
_cod_database_code 4341518
_olex2_refinement_description
;
1. Others
 Fixed Sof: Ni1(0.5) N11(0.5) N12(0.5) N21(0.5) N22(0.5) N1(0.5) N41(0.5)
 N42(0.5) N61(0.5) N62(0.5) N2(0.5) C11(0.5) H11(0.5) C12(0.5) H12(0.5)
 C13(0.5) H13(0.5) C2(0.5) C3(0.5) H3(0.5) C4(0.5) H4(0.5) C5(0.5) H5(0.5)
 C6(0.5) H6(0.5) C1(0.5) C21(0.5) H21(0.5) C22(0.5) H22(0.5) C23(0.5) H23(0.5)
 C32(0.5) C33(0.5) H33(0.5) C34(0.5) H34(0.5) C35(0.5) H35(0.5) C36(0.5)
 H36(0.5) C31(0.5) C41(0.5) H41(0.5) C42(0.5) H42(0.5) C43(0.5) H43(0.5)
 C52(0.5) C53(0.5) H53(0.5) C54(0.5) H54(0.5) C55(0.5) H55(0.5) C56(0.5)
 H56(0.5) C51(0.5) C61(0.5) H61(0.5) C62(0.5) H62(0.5) C63(0.5) H63(0.5)
 C72(0.5) C73(0.5) H73(0.5) C74(0.5) H74(0.5) C75(0.5) H75(0.5) C76(0.5)
 H76(0.5) C71(0.5) Ni2(0.5) N11A(0.5) N12A(0.5) N21A(0.5) N22A(0.5) N1A(0.5)
 N41A(0.5) N42A(0.5) N61A(0.5) N62A(0.5) N2A(0.5) C11A(0.5) H11A(0.5) C12A(0.5)
 H12A(0.5) C13A(0.5) H13A(0.5) C2A(0.5) C3A(0.5) H3A(0.5) C4A(0.5) H4A(0.5)
 C5A(0.5) H5A(0.5) C6A(0.5) H6A(0.5) C1A(0.5) C21A(0.5) H21A(0.5) C22A(0.5)
 H22A(0.5) C23A(0.5) H23A(0.5) C32A(0.5) C33A(0.5) H33A(0.5) C34A(0.5)
 H34A(0.5) C35A(0.5) H35A(0.5) C36A(0.5) H36A(0.5) C31A(0.5) C41A(0.5)
 H41A(0.5) C42A(0.5) H42A(0.5) C43A(0.5) H43A(0.5) C52A(0.5) C53A(0.5)
 H53A(0.5) C54A(0.5) H54A(0.5) C55A(0.5) H55A(0.5) C56A(0.5) H56A(0.5)
 C51A(0.5) C61A(0.5) H61A(0.5) C62A(0.5) H62A(0.5) C63A(0.5) H63A(0.5)
 C72A(0.5) C73A(0.5) H73A(0.5) C74A(0.5) H74A(0.5) C75A(0.5) H75A(0.5)
 C76A(0.5) H76A(0.5) C71A(0.5) Cl1(0.5) Cl2(0.5) C1S(0.5) H1Sa(0.5) H1Sb(0.5)
 Cl3(0.5) Cl4(0.5) C2S(0.5) H2Sa(0.5) H2Sb(0.5)
 Fixed Uiso: H11(0.024) H12(0.026) H13(0.023) H3(0.022) H4(0.024) H5(0.026)
 H6(0.023) H21(0.023) H22(0.028) H23(0.026) H33(0.024) H34(0.027) H35(0.026)
 H36(0.022) H41(0.023) H42(0.03) H43(0.029) H53(0.029) H54(0.036) H55(0.034)
 H56(0.027) H61(0.023) H62(0.028) H63(0.025) H73(0.023) H74(0.024) H75(0.025)
 H76(0.023) H11A(0.023) H12A(0.028) H13A(0.027) H3A(0.026) H4A(0.03) H5A(0.027)
 H6A(0.023) H21A(0.02) H22A(0.024) H23A(0.024) H33A(0.024) H34A(0.028)
 H35A(0.027) H36A(0.022) H41A(0.021) H42A(0.024) H43A(0.023) H53A(0.02)
 H54A(0.024) H55A(0.026) H56A(0.023) H61A(0.025) H62A(0.033) H63A(0.029)
 H73A(0.024) H74A(0.028) H75A(0.027) H76A(0.023) H1Sa(0.043) H1Sb(0.043)
 H2Sa(0.054) H2Sb(0.054)
 Fixed X: H11(0.6814) H12(0.855) H13(0.8831) H3(0.7462) H4(0.7464) H5(0.7187)
 H6(0.6847) H21(0.2753) H22(0.2193) H23(0.4416) H33(0.6945) H34(0.92)
 H35(1.0327) H36(0.9249) H41(0.3976) H42(0.1464) H43(0.0814) H53(0.1814)
 H54(0.1819) H55(0.3025) H56(0.4226) H61(0.9056) H62(1.0197) H63(0.8266)
 H73(0.613) H74(0.4016) H75(0.2165) H76(0.2421) H11A(0.6545) H12A(0.5209)
 H13A(0.3868) H3A(0.4227) H4A(0.3149) H5A(0.2662) H6A(0.3239) H21A(0.8274)
 H22A(0.7778) H23A(0.5252) H33A(0.311) H34A(0.0754) H35A(0.0032) H36A(0.1586)
 H41A(0.6213) H42A(0.8379) H43A(1.0146) H53A(1.0276) H54A(1.1585) H55A(1.1249)
 H56A(0.9597) H61A(0.303) H62A(0.2779) H63A(0.5079) H73A(0.6575) H74A(0.8797)
 H75A(1.0632) H76A(1.0244) H1Sa(0.0605) H1Sb(-0.0683) H2Sa(0.2244) H2Sb(0.2811)
 Fixed Y: H11(0.1244) H12(0.0208) H13(-0.0461) H3(-0.1027) H4(-0.1426) H5(-
 0.0519) H6(0.0738) H21(0.2734) H22(0.326) H23(0.3204) H33(0.3656) H34(0.3459)
 H35(0.2312) H36(0.1405) H41(0.0944) H42(0.0585) H43(0.0634) H53(0.0049)
 H54(0.0118) H55(0.1101) H56(0.1994) H61(0.2158) H62(0.3192) H63(0.3887)
 H73(0.4501) H74(0.4976) H75(0.4135) H76(0.2862) H11A(0.8137) H12A(0.9357)
 H13A(0.9453) H3A(0.9371) H4A(0.9218) H5A(0.7988) H6A(0.6951) H21A(0.5378)
 H22A(0.4183) H23A(0.4232) H33A(0.4403) H34A(0.4631) H35A(0.5881) H36A(0.6866)
 H41A(0.6617) H42A(0.6798) H43A(0.7361) H53A(0.8435) H54A(0.8953) H55A(0.85)
 H56A(0.7586) H61A(0.6945) H62A(0.6772) H63A(0.63) H73A(0.5216) H74A(0.4704)
 H75A(0.5219) H76A(0.6197) H1Sa(0.1796) H1Sb(0.2146) H2Sa(0.4772) H2Sb(0.5445)
 Fixed Z: H11(0.0551) H12(0.0476) H13(0.1018) H3(0.1425) H4(0.197) H5(0.2381)
 H6(0.2249) H21(0.1384) H22(0.1931) H23(0.228) H33(0.2205) H34(0.2429)
 H35(0.2324) H36(0.1994) H41(0.1853) H42(0.1793) H43(0.1191) H53(0.0693)
 H54(0.0123) H55(-0.0119) H56(0.0201) H61(0.1323) H62(0.1014) H63(0.0707)
 H73(0.0804) H74(0.0588) H75(0.0473) H76(0.059) H11A(0.0641) H12A(0.059)
 H13A(0.1094) H3A(0.1673) H4A(0.2164) H5A(0.2344) H6A(0.2036) H21A(0.127)
 H22A(0.1574) H23A(0.1682) H33A(0.1354) H34A(0.1419) H35A(0.1513) H36A(0.15)
 H41A(0.2003) H42A(0.2366) H43A(0.2012) H53A(0.1651) H54A(0.1244) H55A(0.0706)
 H56A(0.0578) H61A(0.0764) H62A(0.0154) H63A(-0.0015) H73A(0.0157) H74A(0.013)
 H75A(0.046) H76A(0.0816) H1Sa(0.0304) H1Sb(0.0474) H2Sa(0.2246) H2Sb(0.2035)
;

loop_
_space_group_symop_id
_space_group_symop_operation_xyz
1 '-x+1/2, y+1/2, -z+1/2'
2 '-x, -y, -z'
3 'x, y, z'
4 'x-1/2, -y-1/2, z-1/2'

loop_
_atom_site_label
_atom_site_type_symbol
_atom_site_fract_x
_atom_site_fract_y
_atom_site_fract_z
_atom_site_U_iso_or_equiv
_atom_site_adp_type
_atom_site_occupancy
_atom_site_symmetry_multiplicity
_atom_site_calc_flag
_atom_site_refinement_flags
Ni1 Ni 0.56670(3) 0.176248(17) 0.126279(7) 0.01411(8) Uani 1 1 d .
N1 N 0.67763(17) 0.14245(9) 0.16788(4) 0.0157(3) Uani 1 1 d .
N2 N 0.45531(17) 0.21007(9) 0.08457(4) 0.0165(3) Uani 1 1 d .
N11 N 0.66930(17) 0.08929(9) 0.10200(4) 0.0162(3) Uani 1 1 d .
N12 N 0.74014(17) 0.03083(9) 0.11752(4) 0.0150(3) Uani 1 1 d .
N21 N 0.47355(17) 0.25917(9) 0.15641(4) 0.0163(3) Uani 1 1 d .
N22 N 0.52880(17) 0.27590(9) 0.18726(4) 0.0162(3) Uani 1 1 d .
N41 N 0.39556(17) 0.10548(9) 0.13602(4) 0.0162(3) Uani 1 1 d .
N42 N 0.28562(17) 0.09452(9) 0.11373(4) 0.0173(3) Uani 1 1 d .
N61 N 0.71963(17) 0.25450(9) 0.11340(4) 0.0162(3) Uani 1 1 d .
N62 N 0.69514(17) 0.31410(9) 0.09219(4) 0.0164(3) Uani 1 1 d .
C1 C 0.7016(2) 0.06618(10) 0.17536(4) 0.0150(4) Uani 1 1 d .
C2 C 0.7218(2) 0.01020(11) 0.15109(4) 0.0148(4) Uani 1 1 d .
C3 C 0.7361(2) -0.06693(11) 0.15919(5) 0.0184(4) Uani 1 1 d .
H3 H 0.7462 -0.1027 0.1425 0.022 Uiso 1 1 calc R
C4 C 0.7354(2) -0.09120(11) 0.19170(5) 0.0200(4) Uani 1 1 d .
H4 H 0.7464 -0.1426 0.1970 0.024 Uiso 1 1 calc R
C5 C 0.7179(2) -0.03682(11) 0.21615(5) 0.0213(4) Uani 1 1 d .
H5 H 0.7187 -0.0519 0.2381 0.026 Uiso 1 1 calc R
C6 C 0.6993(2) 0.03900(11) 0.20812(5) 0.0193(4) Uani 1 1 d .
H6 H 0.6847 0.0738 0.2249 0.023 Uiso 1 1 calc R
C11 C 0.7124(2) 0.08991(11) 0.07134(5) 0.0202(4) Uani 1 1 d .
H11 H 0.6814 0.1244 0.0551 0.024 Uiso 1 1 calc R
C12 C 0.8100(2) 0.03206(12) 0.06678(5) 0.0218(4) Uani 1 1 d .
H12 H 0.8550 0.0208 0.0476 0.026 Uiso 1 1 calc R
C13 C 0.8251(2) -0.00456(11) 0.09673(5) 0.0189(4) Uani 1 1 d .
H13 H 0.8831 -0.0461 0.1018 0.023 Uiso 1 1 calc R
C21 C 0.3390(2) 0.27868(11) 0.15639(5) 0.0192(4) Uani 1 1 d .
H21 H 0.2753 0.2734 0.1384 0.023 Uiso 1 1 calc R
C22 C 0.3059(2) 0.30821(12) 0.18704(5) 0.0233(4) Uani 1 1 d .
H22 H 0.2193 0.3260 0.1931 0.028 Uiso 1 1 calc R
C23 C 0.4289(2) 0.30513(11) 0.20611(5) 0.0213(4) Uani 1 1 d .
H23 H 0.4416 0.3204 0.2280 0.026 Uiso 1 1 calc R
C31 C 0.7400(2) 0.19509(11) 0.18938(4) 0.0154(4) Uani 1 1 d .
C32 C 0.6732(2) 0.26403(11) 0.19706(4) 0.0156(4) Uani 1 1 d .
C33 C 0.7406(2) 0.32005(11) 0.21648(5) 0.0199(4) Uani 1 1 d .
H33 H 0.6945 0.3656 0.2205 0.024 Uiso 1 1 calc R
C34 C 0.8752(2) 0.30861(12) 0.22981(5) 0.0228(4) Uani 1 1 d .
H34 H 0.9200 0.3459 0.2429 0.027 Uiso 1 1 calc R
C35 C 0.9426(2) 0.24011(12) 0.22330(5) 0.0217(4) Uani 1 1 d .
H35 H 1.0327 0.2312 0.2324 0.026 Uiso 1 1 calc R
C36 C 0.8770(2) 0.18543(11) 0.20352(5) 0.0187(4) Uani 1 1 d .
H36 H 0.9249 0.1405 0.1994 0.022 Uiso 1 1 calc R
C41 C 0.3452(2) 0.09125(11) 0.16539(5) 0.0196(4) Uani 1 1 d .
H41 H 0.3976 0.0944 0.1853 0.023 Uiso 1 1 calc R
C42 C 0.2043(2) 0.07108(12) 0.16242(5) 0.0246(5) Uani 1 1 d .
H42 H 0.1464 0.0585 0.1793 0.030 Uiso 1 1 calc R
C43 C 0.1691(2) 0.07382(12) 0.12920(5) 0.0241(4) Uani 1 1 d .
H43 H 0.0814 0.0634 0.1191 0.029 Uiso 1 1 calc R
C51 C 0.3766(2) 0.15871(11) 0.06522(5) 0.0167(4) Uani 1 1 d .
C52 C 0.3000(2) 0.09896(11) 0.07887(5) 0.0180(4) Uani 1 1 d .
C53 C 0.2292(2) 0.04422(12) 0.05933(5) 0.0242(5) Uani 1 1 d .
H53 H 0.1814 0.0049 0.0693 0.029 Uiso 1 1 calc R
C54 C 0.2296(3) 0.04806(12) 0.02532(5) 0.0297(5) Uani 1 1 d .
H54 H 0.1819 0.0118 0.0123 0.036 Uiso 1 1 calc R
C55 C 0.3022(3) 0.10684(13) 0.01092(5) 0.0285(5) Uani 1 1 d .
H55 H 0.3025 0.1101 -0.0119 0.034 Uiso 1 1 calc R
C56 C 0.3743(2) 0.16076(12) 0.03033(5) 0.0225(4) Uani 1 1 d .
H56 H 0.4226 0.1994 0.0201 0.027 Uiso 1 1 calc R
C61 C 0.8586(2) 0.25155(11) 0.11878(5) 0.0193(4) Uani 1 1 d .
H61 H 0.9056 0.2158 0.1323 0.023 Uiso 1 1 calc R
C62 C 0.9242(2) 0.30899(12) 0.10151(5) 0.0229(4) Uani 1 1 d .
H62 H 1.0197 0.3192 0.1014 0.028 Uiso 1 1 calc R
C63 C 0.8170(2) 0.34726(12) 0.08472(5) 0.0211(4) Uani 1 1 d .
H63 H 0.8266 0.3887 0.0707 0.025 Uiso 1 1 calc R
C71 C 0.4454(2) 0.28648(11) 0.07602(4) 0.0161(4) Uani 1 1 d .
C72 C 0.5568(2) 0.33854(11) 0.08163(4) 0.0159(4) Uani 1 1 d .
C73 C 0.5386(2) 0.41683(11) 0.07568(4) 0.0189(4) Uani 1 1 d .
H73 H 0.6130 0.4501 0.0804 0.023 Uiso 1 1 calc R
C74 C 0.4124(2) 0.44557(11) 0.06289(5) 0.0202(4) Uani 1 1 d .
H74 H 0.4016 0.4976 0.0588 0.024 Uiso 1 1 calc R
C75 C 0.3018(2) 0.39534(11) 0.05632(5) 0.0207(4) Uani 1 1 d .
H75 H 0.2165 0.4135 0.0473 0.025 Uiso 1 1 calc R
C76 C 0.3184(2) 0.31845(11) 0.06311(5) 0.0191(4) Uani 1 1 d .
H76 H 0.2421 0.2862 0.0590 0.023 Uiso 1 1 calc R
Ni2 Ni 0.60634(3) 0.683246(17) 0.119630(7) 0.01293(8) Uani 1 1 d .
N1A N 0.42967(17) 0.68629(9) 0.14572(4) 0.0153(3) Uani 1 1 d .
N2A N 0.78936(17) 0.68628(9) 0.09561(4) 0.0152(3) Uani 1 1 d .
N11A N 0.56810(17) 0.79712(9) 0.10763(4) 0.0163(3) Uani 1 1 d .
N12A N 0.47559(17) 0.84255(9) 0.12259(4) 0.0162(3) Uani 1 1 d .
N21A N 0.62504(17) 0.56645(9) 0.13008(4) 0.0146(3) Uani 1 1 d .
N22A N 0.52277(17) 0.52607(9) 0.14425(4) 0.0155(3) Uani 1 1 d .
N41A N 0.72545(16) 0.70675(9) 0.16315(4) 0.0149(3) Uani 1 1 d .
N42A N 0.86005(16) 0.73165(9) 0.16397(4) 0.0148(3) Uani 1 1 d .
N61A N 0.50051(17) 0.65648(9) 0.07474(4) 0.0163(3) Uani 1 1 d .
N62A N 0.56963(17) 0.63478(9) 0.04776(4) 0.0167(3) Uani 1 1 d .
C1A C 0.39747(19) 0.75021(11) 0.16417(4) 0.0149(4) Uani 1 1 d .
C2A C 0.4259(2) 0.82558(11) 0.15430(5) 0.0167(4) Uani 1 1 d .
C3A C 0.3987(2) 0.88839(12) 0.17419(5) 0.0217(4) Uani 1 1 d .
H3A H 0.4227 0.9371 0.1673 0.026 Uiso 1 1 calc R
C4A C 0.3367(2) 0.87949(13) 0.20382(5) 0.0250(5) Uani 1 1 d .
H4A H 0.3149 0.9218 0.2164 0.030 Uiso 1 1 calc R
C5A C 0.3078(2) 0.80602(13) 0.21440(5) 0.0226(4) Uani 1 1 d .
H5A H 0.2662 0.7988 0.2344 0.027 Uiso 1 1 calc R
C6A C 0.3403(2) 0.74369(12) 0.19545(5) 0.0188(4) Uani 1 1 d .
H6A H 0.3239 0.6951 0.2036 0.023 Uiso 1 1 calc R
C11A C 0.5946(2) 0.83230(11) 0.07952(5) 0.0195(4) Uani 1 1 d .
H11A H 0.6545 0.8137 0.0641 0.023 Uiso 1 1 calc R
C12A C 0.5203(2) 0.90087(12) 0.07629(5) 0.0237(4) Uani 1 1 d .
H12A H 0.5209 0.9357 0.0590 0.028 Uiso 1 1 calc R
C13A C 0.4464(2) 0.90571(11) 0.10411(5) 0.0227(4) Uani 1 1 d .
H13A H 0.3868 0.9453 0.1094 0.027 Uiso 1 1 calc R
C21A C 0.7404(2) 0.52414(11) 0.13440(5) 0.0167(4) Uani 1 1 d .
H21A H 0.8274 0.5378 0.1270 0.020 Uiso 1 1 calc R
C22A C 0.7144(2) 0.45681(11) 0.15142(5) 0.0199(4) Uani 1 1 d .
H22A H 0.7778 0.4183 0.1574 0.024 Uiso 1 1 calc R
C23A C 0.5753(2) 0.45997(11) 0.15726(5) 0.0201(4) Uani 1 1 d .
H23A H 0.5252 0.4232 0.1682 0.024 Uiso 1 1 calc R
C31A C 0.3373(2) 0.62567(11) 0.14598(4) 0.0144(4) Uani 1 1 d .
C32A C 0.3787(2) 0.54849(11) 0.14268(4) 0.0153(4) Uani 1 1 d .
C33A C 0.2808(2) 0.48962(11) 0.13973(5) 0.0199(4) Uani 1 1 d .
H33A H 0.3110 0.4403 0.1354 0.024 Uiso 1 1 calc R
C34A C 0.1398(2) 0.50302(12) 0.14304(5) 0.0231(4) Uani 1 1 d .
H34A H 0.0754 0.4631 0.1419 0.028 Uiso 1 1 calc R
C35A C 0.0969(2) 0.57792(12) 0.14807(5) 0.0227(4) Uani 1 1 d .
H35A H 0.0032 0.5881 0.1513 0.027 Uiso 1 1 calc R
C36A C 0.1918(2) 0.63691(11) 0.14826(5) 0.0182(4) Uani 1 1 d .
H36A H 0.1586 0.6866 0.1500 0.022 Uiso 1 1 calc R
C41A C 0.7049(2) 0.68236(11) 0.19364(5) 0.0178(4) Uani 1 1 d .
H41A H 0.6213 0.6617 0.2003 0.021 Uiso 1 1 calc R
C42A C 0.8259(2) 0.69196(11) 0.21432(5) 0.0201(4) Uani 1 1 d .
H42A H 0.8379 0.6798 0.2366 0.024 Uiso 1 1 calc R
C43A C 0.9228(2) 0.72309(11) 0.19470(5) 0.0192(4) Uani 1 1 d .
H43A H 1.0146 0.7361 0.2012 0.023 Uiso 1 1 calc R
C51A C 0.8927(2) 0.73985(11) 0.10375(5) 0.0151(4) Uani 1 1 d .
C52A C 0.9204(2) 0.76667(11) 0.13632(4) 0.0150(4) Uani 1 1 d .
C53A C 1.0159(2) 0.82534(11) 0.14360(5) 0.0168(4) Uani 1 1 d .
H53A H 1.0276 0.8435 0.1651 0.020 Uiso 1 1 calc R
C54A C 1.0935(2) 0.85694(11) 0.11932(5) 0.0203(4) Uani 1 1 d .
H54A H 1.1585 0.8953 0.1244 0.024 Uiso 1 1 calc R
C55A C 1.0722(2) 0.83012(12) 0.08719(5) 0.0215(4) Uani 1 1 d .
H55A H 1.1249 0.8500 0.0706 0.026 Uiso 1 1 calc R
C56A C 0.9736(2) 0.77428(11) 0.07964(5) 0.0188(4) Uani 1 1 d .
H56A H 0.9597 0.7586 0.0578 0.023 Uiso 1 1 calc R
C61A C 0.3729(2) 0.67667(12) 0.06333(5) 0.0209(4) Uani 1 1 d .
H61A H 0.3030 0.6945 0.0764 0.025 Uiso 1 1 calc R
C62A C 0.3574(2) 0.66753(13) 0.02905(5) 0.0272(5) Uani 1 1 d .
H62A H 0.2779 0.6772 0.0154 0.033 Uiso 1 1 calc R
C63A C 0.4842(2) 0.64133(12) 0.01991(5) 0.0239(5) Uani 1 1 d .
H63A H 0.5079 0.6300 -0.0015 0.029 Uiso 1 1 calc R
C71A C 0.8153(2) 0.63304(10) 0.07144(4) 0.0149(4) Uani 1 1 d .
C72A C 0.7076(2) 0.60284(11) 0.04993(4) 0.0163(4) Uani 1 1 d .
C73A C 0.7316(2) 0.54173(11) 0.02883(5) 0.0200(4) Uani 1 1 d .
H73A H 0.6575 0.5216 0.0157 0.024 Uiso 1 1 calc R
C74A C 0.8638(2) 0.51088(12) 0.02718(5) 0.0235(5) Uani 1 1 d .
H74A H 0.8797 0.4704 0.0130 0.028 Uiso 1 1 calc R
C75A C 0.9731(2) 0.54150(12) 0.04712(5) 0.0225(4) Uani 1 1 d .
H75A H 1.0632 0.5219 0.0460 0.027 Uiso 1 1 calc R
C76A C 0.9494(2) 0.60056(11) 0.06855(5) 0.0191(4) Uani 1 1 d .
H76A H 1.0244 0.6197 0.0816 0.023 Uiso 1 1 calc R
Cl1 Cl -0.14060(9) 0.15635(4) -0.000693(14) 0.04800(18) Uani 1 1 d .
Cl2 Cl 0.01265(6) 0.29869(3) 0.009965(12) 0.02878(12) Uani 1 1 d .
C1S C -0.0258(3) 0.20813(14) 0.02642(6) 0.0357(6) Uani 1 1 d .
H1Sa H 0.0605 0.1796 0.0304 0.043 Uiso 1 1 calc R
H1Sb H -0.0683 0.2146 0.0474 0.043 Uiso 1 1 calc R
Cl3 Cl 0.17293(9) 0.59167(6) 0.247816(18) 0.0709(3) Uani 1 1 d .
Cl4 Cl 0.43890(8) 0.51397(5) 0.244965(18) 0.0570(2) Uani 1 1 d .
C2S C 0.2724(3) 0.52606(17) 0.22584(6) 0.0451(7) Uani 1 1 d .
H2Sa H 0.2244 0.4772 0.2246 0.054 Uiso 1 1 calc R
H2Sb H 0.2811 0.5445 0.2035 0.054 Uiso 1 1 calc R

loop_
_atom_site_aniso_label
_atom_site_aniso_U_11
_atom_site_aniso_U_22
_atom_site_aniso_U_33
_atom_site_aniso_U_23
_atom_site_aniso_U_13
_atom_site_aniso_U_12
Ni1 0.01783(17) 0.01193(16) 0.01232(15) 0.00071(12) -0.00148(12) -0.00009(13)
N1 0.0219(9) 0.0117(8) 0.0130(7) -0.0007(6) -0.0032(6) 0.0008(7)
N2 0.0212(9) 0.0127(8) 0.0152(7) 0.0007(6) -0.0030(6) -0.0029(7)
N11 0.0189(9) 0.0135(8) 0.0161(7) 0.0011(6) -0.0012(6) 0.0014(7)
N12 0.0152(8) 0.0132(8) 0.0165(8) -0.0012(6) -0.0008(6) 0.0019(6)
N21 0.0207(9) 0.0134(8) 0.0144(7) 0.0002(6) -0.0027(6) 0.0004(7)
N22 0.0219(9) 0.0134(8) 0.0134(7) -0.0008(6) 0.0004(6) 0.0012(7)
N41 0.0186(9) 0.0142(8) 0.0155(7) -0.0002(6) -0.0030(6) -0.0002(7)
N42 0.0192(9) 0.0147(8) 0.0178(8) 0.0006(6) -0.0023(7) -0.0029(7)
N61 0.0194(9) 0.0138(8) 0.0151(7) 0.0016(6) -0.0022(6) -0.0003(7)
N62 0.0210(9) 0.0137(8) 0.0144(7) 0.0019(6) -0.0003(6) -0.0017(7)
C1 0.0150(10) 0.0131(9) 0.0165(9) 0.0002(7) -0.0030(7) 0.0006(7)
C2 0.0139(9) 0.0155(9) 0.0148(9) 0.0005(7) -0.0008(7) -0.0008(8)
C3 0.0176(10) 0.0155(9) 0.0218(10) -0.0026(7) -0.0002(8) 0.0004(8)
C4 0.0203(11) 0.0131(9) 0.0264(10) 0.0040(8) -0.0018(8) 0.0017(8)
C5 0.0261(11) 0.0195(10) 0.0178(9) 0.0047(8) -0.0030(8) -0.0008(9)
C6 0.0247(11) 0.0167(9) 0.0161(9) -0.0013(7) -0.0018(8) 0.0005(8)
C11 0.0261(11) 0.0194(10) 0.0149(9) -0.0004(7) 0.0006(8) 0.0000(9)
C12 0.0224(11) 0.0255(11) 0.0178(9) -0.0035(8) 0.0047(8) -0.0026(9)
C13 0.0164(10) 0.0189(10) 0.0213(10) -0.0036(8) 0.0013(8) 0.0021(8)
C21 0.0189(10) 0.0147(9) 0.0236(10) 0.0024(8) -0.0020(8) 0.0011(8)
C22 0.0224(11) 0.0213(11) 0.0268(10) 0.0016(8) 0.0067(9) 0.0035(9)
C23 0.0282(11) 0.0183(10) 0.0181(9) -0.0001(7) 0.0068(8) 0.0028(9)
C31 0.0209(10) 0.0146(9) 0.0108(8) 0.0019(7) 0.0006(7) -0.0018(8)
C32 0.0189(10) 0.0153(9) 0.0125(8) 0.0010(7) -0.0004(7) -0.0014(8)
C33 0.0269(11) 0.0160(9) 0.0167(9) -0.0029(7) -0.0003(8) 0.0004(8)
C34 0.0278(12) 0.0204(10) 0.0198(9) -0.0053(8) -0.0038(8) -0.0048(9)
C35 0.0205(11) 0.0259(11) 0.0182(9) 0.0006(8) -0.0030(8) -0.0011(9)
C36 0.0226(11) 0.0166(10) 0.0167(9) -0.0014(7) -0.0007(8) 0.0020(8)
C41 0.0255(11) 0.0162(10) 0.0171(9) 0.0016(7) 0.0009(8) 0.0004(8)
C42 0.0259(12) 0.0233(11) 0.0254(10) 0.0041(8) 0.0064(9) -0.0021(9)
C43 0.0210(11) 0.0202(10) 0.0308(11) 0.0028(8) -0.0017(9) -0.0050(9)
C51 0.0187(10) 0.0141(9) 0.0168(9) -0.0001(7) -0.0044(8) 0.0024(8)
C52 0.0227(11) 0.0144(9) 0.0163(9) -0.0001(7) -0.0036(8) 0.0003(8)
C53 0.0317(12) 0.0155(10) 0.0244(10) -0.0001(8) -0.0063(9) -0.0042(9)
C54 0.0452(15) 0.0189(10) 0.0234(10) -0.0047(8) -0.0115(10) -0.0037(10)
C55 0.0430(14) 0.0256(11) 0.0159(10) -0.0027(8) -0.0063(9) 0.0013(10)
C56 0.0307(12) 0.0195(10) 0.0170(9) 0.0014(8) -0.0019(8) 0.0001(9)
C61 0.0193(11) 0.0206(10) 0.0179(9) -0.0003(8) -0.0002(8) 0.0010(8)
C62 0.0196(11) 0.0265(11) 0.0229(10) -0.0012(8) 0.0033(8) -0.0032(9)
C63 0.0245(11) 0.0199(10) 0.0194(9) 0.0031(8) 0.0048(8) -0.0040(9)
C71 0.0231(11) 0.0155(9) 0.0095(8) 0.0013(7) -0.0002(7) -0.0001(8)
C72 0.0206(10) 0.0157(9) 0.0112(8) 0.0008(7) -0.0008(7) -0.0005(8)
C73 0.0267(11) 0.0154(10) 0.0146(9) -0.0012(7) 0.0002(8) -0.0022(8)
C74 0.0320(12) 0.0115(9) 0.0171(9) 0.0011(7) 0.0001(8) 0.0027(8)
C75 0.0246(11) 0.0196(10) 0.0178(9) 0.0010(8) -0.0011(8) 0.0053(8)
C76 0.0211(10) 0.0195(10) 0.0163(9) -0.0004(7) -0.0021(8) -0.0016(8)
Ni2 0.01349(17) 0.01230(16) 0.01309(15) -0.00101(12) 0.00155(12) 0.00033(13)
N1A 0.0167(8) 0.0126(8) 0.0166(7) -0.0017(6) 0.0016(6) 0.0002(6)
N2A 0.0159(8) 0.0161(8) 0.0138(7) -0.0024(6) 0.0013(6) 0.0012(7)
N11A 0.0154(8) 0.0146(8) 0.0189(8) -0.0019(6) 0.0011(6) 0.0014(7)
N12A 0.0140(8) 0.0126(8) 0.0222(8) -0.0015(6) 0.0024(6) 0.0006(6)
N21A 0.0153(8) 0.0136(8) 0.0151(7) -0.0002(6) 0.0024(6) -0.0024(6)
N22A 0.0175(8) 0.0123(8) 0.0169(7) 0.0008(6) 0.0021(6) -0.0004(6)
N41A 0.0133(8) 0.0158(8) 0.0159(7) -0.0011(6) 0.0022(6) -0.0009(6)
N42A 0.0127(8) 0.0166(8) 0.0149(7) -0.0006(6) 0.0004(6) 0.0002(6)
N61A 0.0186(9) 0.0146(8) 0.0159(7) -0.0023(6) 0.0015(6) -0.0003(7)
N62A 0.0192(9) 0.0173(8) 0.0133(7) -0.0019(6) -0.0002(6) 0.0007(7)
C1A 0.0090(9) 0.0184(9) 0.0170(9) -0.0027(7) -0.0016(7) 0.0017(7)
C2A 0.0132(9) 0.0176(9) 0.0193(9) -0.0027(7) 0.0006(7) 0.0026(8)
C3A 0.0187(11) 0.0164(10) 0.0299(11) -0.0060(8) -0.0002(9) 0.0012(8)
C4A 0.0208(11) 0.0283(11) 0.0259(10) -0.0124(9) -0.0007(9) 0.0051(9)
C5A 0.0162(10) 0.0345(12) 0.0171(9) -0.0059(8) -0.0002(8) 0.0065(9)
C6A 0.0162(10) 0.0226(10) 0.0173(9) -0.0007(8) -0.0012(8) 0.0022(8)
C11A 0.0202(10) 0.0173(10) 0.0212(9) 0.0012(8) 0.0030(8) -0.0021(8)
C12A 0.0217(11) 0.0182(10) 0.0311(11) 0.0092(8) 0.0017(9) -0.0005(9)
C13A 0.0181(11) 0.0139(9) 0.0361(11) 0.0043(8) 0.0019(9) 0.0005(8)
C21A 0.0143(10) 0.0171(9) 0.0186(9) -0.0024(7) 0.0005(7) 0.0010(8)
C22A 0.0209(11) 0.0172(10) 0.0214(9) 0.0008(8) -0.0011(8) 0.0046(8)
C23A 0.0231(11) 0.0157(9) 0.0216(9) 0.0052(8) 0.0024(8) 0.0022(8)
C31A 0.0146(9) 0.0176(9) 0.0111(8) 0.0009(7) 0.0010(7) -0.0002(8)
C32A 0.0150(10) 0.0178(9) 0.0133(8) 0.0006(7) 0.0020(7) 0.0009(8)
C33A 0.0234(11) 0.0154(9) 0.0208(9) 0.0005(7) 0.0008(8) -0.0015(8)
C34A 0.0175(10) 0.0240(11) 0.0277(11) 0.0004(8) -0.0006(8) -0.0071(9)
C35A 0.0135(10) 0.0281(11) 0.0263(10) -0.0002(8) -0.0005(8) -0.0011(9)
C36A 0.0162(10) 0.0199(10) 0.0183(9) -0.0003(7) -0.0009(8) 0.0011(8)
C41A 0.0194(10) 0.0185(10) 0.0160(9) 0.0010(7) 0.0041(8) 0.0006(8)
C42A 0.0245(11) 0.0219(10) 0.0138(9) 0.0024(7) -0.0004(8) 0.0039(9)
C43A 0.0183(10) 0.0225(10) 0.0162(9) -0.0009(8) -0.0034(8) 0.0025(8)
C51A 0.0120(9) 0.0156(9) 0.0177(9) 0.0002(7) 0.0013(7) 0.0017(7)
C52A 0.0128(9) 0.0166(9) 0.0157(9) 0.0023(7) 0.0017(7) 0.0030(8)
C53A 0.0143(9) 0.0165(9) 0.0193(9) -0.0013(7) -0.0014(7) 0.0026(8)
C54A 0.0139(10) 0.0183(10) 0.0285(10) 0.0014(8) -0.0003(8) -0.0014(8)
C55A 0.0185(10) 0.0222(10) 0.0245(10) 0.0042(8) 0.0068(8) -0.0002(8)
C56A 0.0183(10) 0.0226(10) 0.0157(9) 0.0008(7) 0.0036(8) 0.0004(8)
C61A 0.0163(10) 0.0209(10) 0.0253(10) -0.0019(8) -0.0018(8) 0.0018(8)
C62A 0.0249(12) 0.0324(12) 0.0232(10) 0.0013(9) -0.0098(9) 0.0022(10)
C63A 0.0282(12) 0.0287(11) 0.0142(9) -0.0001(8) -0.0043(8) 0.0003(9)
C71A 0.0191(10) 0.0137(9) 0.0124(8) 0.0031(7) 0.0046(7) 0.0002(8)
C72A 0.0213(10) 0.0147(9) 0.0134(8) 0.0012(7) 0.0042(8) 0.0019(8)
C73A 0.0289(12) 0.0176(10) 0.0138(9) 0.0005(7) 0.0040(8) -0.0014(9)
C74A 0.0381(13) 0.0163(10) 0.0172(9) -0.0002(8) 0.0110(9) 0.0045(9)
C75A 0.0256(11) 0.0237(10) 0.0191(9) 0.0054(8) 0.0086(8) 0.0091(9)
C76A 0.0215(11) 0.0218(10) 0.0143(9) 0.0024(7) 0.0035(8) 0.0032(8)
Cl1 0.0850(5) 0.0360(3) 0.0228(3) 0.0005(2) 0.0015(3) -0.0246(3)
Cl2 0.0302(3) 0.0293(3) 0.0261(2) 0.0024(2) -0.0049(2) -0.0020(2)
C1S 0.0548(17) 0.0290(12) 0.0229(11) 0.0027(9) -0.0024(11) 0.0015(12)
Cl3 0.0654(5) 0.1132(7) 0.0364(4) 0.0304(4) 0.0235(4) 0.0347(5)
Cl4 0.0500(4) 0.0722(5) 0.0487(4) -0.0154(4) 0.0011(3) 0.0037(4)
C2S 0.0582(18) 0.0520(17) 0.0249(12) 0.0073(11) 0.0002(12) -0.0113(14)

loop_
_atom_type_symbol
_atom_type_description
_atom_type_scat_dispersion_real
_atom_type_scat_dispersion_imag
_atom_type_scat_source
Cl Cl 0.3639 0.7018 'International Tables Vol C Tables 4.2.6.8 and 6.1.1.4'
N N 0.0311 0.0180 'International Tables Vol C Tables 4.2.6.8 and 6.1.1.4'
Ni Ni -3.0029 0.5091 'International Tables Vol C Tables 4.2.6.8 and 6.1.1.4'
H H 0.0000 0.0000 'International Tables Vol C Tables 4.2.6.8 and 6.1.1.4'
C C 0.0181 0.0091 'International Tables Vol C Tables 4.2.6.8 and 6.1.1.4'

loop_
_geom_angle_atom_site_label_1
_geom_angle_atom_site_label_2
_geom_angle_atom_site_label_3
_geom_angle
N1 Ni1 N2 179.95(8)
N1 Ni1 N11 86.74(6)
N1 Ni1 N21 86.35(6)
N1 Ni1 N41 92.70(6)
N1 Ni1 N61 93.40(6)
N2 Ni1 N11 93.26(6)
N2 Ni1 N21 93.65(6)
N2 Ni1 N41 87.24(6)
N2 Ni1 N61 86.66(6)
N11 Ni1 N21 173.02(6)
N11 Ni1 N41 92.85(6)
N11 Ni1 N61 90.36(6)
N41 Ni1 N21 86.51(6)
N61 Ni1 N21 91.01(6)
N61 Ni1 N41 173.26(6)
C1 N1 Ni1 122.35(12)
C31 N1 Ni1 121.17(12)
C31 N1 C1 116.39(15)
C51 N2 Ni1 121.59(12)
C71 N2 Ni1 120.98(12)
C71 N2 C51 117.19(15)
N12 N11 Ni1 124.34(12)
C11 N11 Ni1 127.78(13)
C11 N11 N12 105.46(15)
N11 N12 C2 123.12(15)
C13 N12 N11 110.82(15)
C13 N12 C2 126.04(16)
N22 N21 Ni1 121.47(12)
C21 N21 Ni1 127.66(13)
C21 N21 N22 105.66(15)
N21 N22 C32 122.84(15)
C23 N22 N21 110.53(16)
C23 N22 C32 126.63(16)
N42 N41 Ni1 122.45(12)
C41 N41 Ni1 126.90(13)
C41 N41 N42 105.30(16)
N41 N42 C52 122.41(16)
C43 N42 N41 110.64(16)
C43 N42 C52 126.76(17)
N62 N61 Ni1 124.14(12)
C61 N61 Ni1 129.55(13)
C61 N61 N62 105.47(16)
N61 N62 C72 122.69(16)
C63 N62 N61 110.53(16)
C63 N62 C72 126.68(16)
N1 C1 C2 122.96(16)
N1 C1 C6 121.29(17)
C2 C1 C6 115.66(17)
C1 C2 N12 121.27(16)
C3 C2 N12 116.98(16)
C3 C2 C1 121.56(17)
C2 C3 H3 119.5
C4 C3 C2 121.03(18)
C4 C3 H3 119.5
C3 C4 H4 120.8
C3 C4 C5 118.44(18)
C5 C4 H4 120.8
C4 C5 H5 119.7
C6 C5 C4 120.64(18)
C6 C5 H5 119.7
C1 C6 H6 118.7
C5 C6 C1 122.62(18)
C5 C6 H6 118.7
N11 C11 H11 124.4
N11 C11 C12 111.19(17)
C12 C11 H11 124.4
C11 C12 H12 127.5
C13 C12 C11 105.00(17)
C13 C12 H12 127.5
N12 C13 C12 107.53(18)
N12 C13 H13 126.2
C12 C13 H13 126.2
N21 C21 H21 124.4
N21 C21 C22 111.17(18)
C22 C21 H21 124.4
C21 C22 H22 127.5
C23 C22 C21 104.92(18)
C23 C22 H22 127.5
N22 C23 C22 107.72(17)
N22 C23 H23 126.1
C22 C23 H23 126.1
N1 C31 C32 121.80(17)
N1 C31 C36 122.36(17)
C32 C31 C36 115.75(17)
C31 C32 N22 120.33(16)
C33 C32 N22 117.59(17)
C33 C32 C31 121.88(18)
C32 C33 H33 119.7
C34 C33 C32 120.66(19)
C34 C33 H33 119.7
C33 C34 H34 120.6
C33 C34 C35 118.71(18)
C35 C34 H34 120.6
C34 C35 H35 119.7
C36 C35 C34 120.57(19)
C36 C35 H35 119.7
C31 C36 H36 118.8
C35 C36 C31 122.40(19)
C35 C36 H36 118.8
N41 C41 H41 124.3
N41 C41 C42 111.48(18)
C42 C41 H41 124.3
C41 C42 H42 127.5
C43 C42 C41 105.00(18)
C43 C42 H42 127.5
N42 C43 C42 107.58(19)
N42 C43 H43 126.2
C42 C43 H43 126.2
N2 C51 C52 122.41(17)
N2 C51 C56 121.83(18)
C52 C51 C56 115.68(17)
C51 C52 N42 120.68(17)
C53 C52 N42 117.02(18)
C53 C52 C51 122.22(18)
C52 C53 H53 119.8
C54 C53 C52 120.4(2)
C54 C53 H53 119.8
C53 C54 H54 120.5
C53 C54 C55 119.06(19)
C55 C54 H54 120.5
C54 C55 H55 119.7
C56 C55 C54 120.61(19)
C56 C55 H55 119.7
C51 C56 H56 119.0
C55 C56 C51 122.0(2)
C55 C56 H56 119.0
N61 C61 H61 124.4
N61 C61 C62 111.15(18)
C62 C61 H61 124.4
C61 C62 H62 127.5
C63 C62 C61 104.93(18)
C63 C62 H62 127.5
N62 C63 C62 107.92(18)
N62 C63 H63 126.0
C62 C63 H63 126.0
N2 C71 C72 122.92(18)
N2 C71 C76 121.50(18)
C76 C71 C72 115.45(17)
C71 C72 N62 122.09(17)
C73 C72 N62 116.58(17)
C73 C72 C71 121.27(19)
C72 C73 H73 119.4
C74 C73 C72 121.23(19)
C74 C73 H73 119.4
C73 C74 H74 120.6
C73 C74 C75 118.72(18)
C75 C74 H74 120.6
C74 C75 H75 120.0
C76 C75 C74 120.07(19)
C76 C75 H75 120.0
C71 C76 H76 118.4
C75 C76 C71 123.20(19)
C75 C76 H76 118.4
N1A Ni2 N2A 175.90(6)
N1A Ni2 N11A 87.53(6)
N1A Ni2 N21A 89.09(6)
N1A Ni2 N41A 89.05(6)
N1A Ni2 N61A 94.84(6)
N2A Ni2 N11A 90.41(6)
N2A Ni2 N21A 93.23(6)
N2A Ni2 N41A 87.61(6)
N2A Ni2 N61A 88.57(6)
N11A Ni2 N21A 174.51(6)
N11A Ni2 N41A 95.14(6)
N11A Ni2 N61A 86.59(6)
N41A Ni2 N21A 89.12(6)
N61A Ni2 N21A 89.39(6)
N61A Ni2 N41A 175.82(6)
C1A N1A Ni2 120.95(12)
C31A N1A Ni2 122.09(12)
C31A N1A C1A 116.96(16)
C51A N2A Ni2 121.23(12)
C71A N2A Ni2 120.69(12)
C71A N2A C51A 118.05(16)
N12A N11A Ni2 124.54(12)
C11A N11A Ni2 127.15(13)
C11A N11A N12A 105.77(16)
N11A N12A C2A 122.62(15)
C13A N12A N11A 110.41(16)
C13A N12A C2A 126.86(17)
N22A N21A Ni2 122.56(12)
C21A N21A Ni2 129.08(13)
C21A N21A N22A 105.35(15)
N21A N22A C32A 123.48(15)
C23A N22A N21A 110.44(16)
C23A N22A C32A 125.87(16)
N42A N41A Ni2 123.72(11)
C41A N41A Ni2 128.33(13)
C41A N41A N42A 105.59(15)
N41A N42A C43A 110.80(15)
N41A N42A C52A 122.84(15)
C43A N42A C52A 126.23(17)
N62A N61A Ni2 122.05(12)
C61A N61A Ni2 129.45(13)
C61A N61A N62A 105.70(15)
N61A N62A C72A 123.06(15)
C63A N62A N61A 110.40(16)
C63A N62A C72A 126.27(16)
N1A C1A C2A 123.24(17)
N1A C1A C6A 121.78(17)
C2A C1A C6A 114.88(17)
C1A C2A N12A 122.00(16)
C3A C2A N12A 116.06(17)
C3A C2A C1A 121.82(18)
C2A C3A H3A 119.4
C4A C3A C2A 121.2(2)
C4A C3A H3A 119.4
C3A C4A H4A 120.8
C3A C4A C5A 118.49(19)
C5A C4A H4A 120.8
C4A C5A H5A 119.8
C6A C5A C4A 120.30(19)
C6A C5A H5A 119.8
C1A C6A H6A 118.4
C5A C6A C1A 123.15(19)
C5A C6A H6A 118.4
N11A C11A H11A 124.5
N11A C11A C12A 110.95(18)
C12A C11A H11A 124.5
C11A C12A H12A 127.5
C13A C12A C11A 104.99(18)
C13A C12A H12A 127.5
N12A C13A C12A 107.87(18)
N12A C13A H13A 126.1
C12A C13A H13A 126.1
N21A C21A H21A 124.3
N21A C21A C22A 111.44(17)
C22A C21A H21A 124.3
C21A C22A H22A 127.6
C23A C22A C21A 104.73(17)
C23A C22A H22A 127.6
N22A C23A C22A 108.04(18)
N22A C23A H23A 126.0
C22A C23A H23A 126.0
N1A C31A C32A 123.35(17)
N1A C31A C36A 121.71(17)
C36A C31A C32A 114.89(17)
C31A C32A N22A 122.11(17)
C33A C32A N22A 116.19(17)
C33A C32A C31A 121.59(18)
C32A C33A H33A 119.3
C34A C33A C32A 121.35(19)
C34A C33A H33A 119.3
C33A C34A H34A 121.0
C33A C34A C35A 118.07(19)
C35A C34A H34A 121.0
C34A C35A H35A 119.7
C36A C35A C34A 120.63(19)
C36A C35A H35A 119.7
C31A C36A H36A 118.4
C35A C36A C31A 123.12(19)
C35A C36A H36A 118.4
N41A C41A H41A 124.5
N41A C41A C42A 110.98(17)
C42A C41A H41A 124.5
C41A C42A H42A 127.4
C43A C42A C41A 105.18(17)
C43A C42A H42A 127.4
N42A C43A C42A 107.45(18)
N42A C43A H43A 126.3
C42A C43A H43A 126.3
N2A C51A C52A 122.72(17)
N2A C51A C56A 122.09(17)
C52A C51A C56A 115.12(17)
C51A C52A N42A 121.98(17)
C53A C52A N42A 115.95(16)
C53A C52A C51A 121.91(17)
C52A C53A H53A 119.5
C54A C53A C52A 120.98(18)
C54A C53A H53A 119.5
C53A C54A H54A 120.7
C53A C54A C55A 118.54(19)
C55A C54A H54A 120.7
C54A C55A H55A 119.7
C56A C55A C54A 120.64(18)
C56A C55A H55A 119.7
C51A C56A H56A 118.6
C55A C56A C51A 122.71(18)
C55A C56A H56A 118.6
N61A C61A H61A 124.4
N61A C61A C62A 111.12(18)
C62A C61A H61A 124.4
C61A C62A H62A 127.4
C63A C62A C61A 105.19(18)
C63A C62A H62A 127.4
N62A C63A C62A 107.59(18)
N62A C63A H63A 126.2
C62A C63A H63A 126.2
N2A C71A C72A 122.40(17)
N2A C71A C76A 121.89(17)
C76A C71A C72A 115.50(17)
C71A C72A N62A 121.89(16)
C73A C72A N62A 116.37(17)
C73A C72A C71A 121.71(18)
C72A C73A H73A 119.6
C74A C73A C72A 120.79(19)
C74A C73A H73A 119.6
C73A C74A H74A 120.6
C73A C74A C75A 118.71(18)
C75A C74A H74A 120.6
C74A C75A H75A 119.6
C76A C75A C74A 120.7(2)
C76A C75A H75A 119.6
C71A C76A H76A 118.8
C75A C76A C71A 122.44(19)
C75A C76A H76A 118.8
Cl1 C1S Cl2 111.16(12)
Cl1 C1S H1Sa 109.4
Cl1 C1S H1Sb 109.4
Cl2 C1S H1Sa 109.4
Cl2 C1S H1Sb 109.4
H1Sa C1S H1Sb 108.0
Cl3 C2S H2Sa 109.4
Cl3 C2S H2Sb 109.4
Cl4 C2S Cl3 110.97(15)
Cl4 C2S H2Sa 109.4
Cl4 C2S H2Sb 109.4
H2Sa C2S H2Sb 108.0

loop_
_geom_bond_atom_site_label_1
_geom_bond_atom_site_label_2
_geom_bond_distance
Ni1 N1 2.0307(15)
Ni1 N2 2.0364(16)
Ni1 N11 2.0870(16)
Ni1 N21 2.1249(16)
Ni1 N41 2.1061(16)
Ni1 N61 2.0902(16)
N1 C1 1.385(2)
N1 C31 1.381(2)
N2 C51 1.387(2)
N2 C71 1.383(2)
N11 N12 1.362(2)
N11 C11 1.333(2)
N12 C2 1.430(2)
N12 C13 1.353(2)
N21 N22 1.363(2)
N21 C21 1.330(3)
N22 C23 1.356(3)
N22 C32 1.430(3)
N41 N42 1.361(2)
N41 C41 1.334(2)
N42 C43 1.357(3)
N42 C52 1.432(2)
N61 N62 1.364(2)
N61 C61 1.335(3)
N62 C63 1.350(3)
N62 C72 1.432(3)
C2 C1 1.410(3)
C2 C3 1.394(3)
C3 H3 0.9300
C3 C4 1.386(3)
C4 H4 0.9300
C4 C5 1.392(3)
C5 H5 0.9300
C5 C6 1.375(3)
C6 C1 1.413(3)
C6 H6 0.9300
C11 H11 0.9300
C11 C12 1.396(3)
C12 H12 0.9300
C12 C13 1.375(3)
C13 H13 0.9300
C21 H21 0.9300
C21 C22 1.399(3)
C22 H22 0.9300
C22 C23 1.372(3)
C23 H23 0.9300
C32 C31 1.408(3)
C32 C33 1.393(3)
C33 H33 0.9300
C33 C34 1.382(3)
C34 H34 0.9300
C34 C35 1.393(3)
C35 H35 0.9300
C35 C36 1.377(3)
C36 C31 1.410(3)
C36 H36 0.9300
C41 H41 0.9300
C41 C42 1.390(3)
C42 H42 0.9300
C42 C43 1.372(3)
C43 H43 0.9300
C52 C51 1.407(3)
C52 C53 1.394(3)
C53 H53 0.9300
C53 C54 1.382(3)
C54 H54 0.9300
C54 C55 1.388(3)
C55 H55 0.9300
C55 C56 1.387(3)
C56 C51 1.415(3)
C56 H56 0.9300
C61 H61 0.9300
C61 C62 1.394(3)
C62 H62 0.9300
C62 C63 1.372(3)
C63 H63 0.9300
C72 C71 1.410(3)
C72 C73 1.400(3)
C73 H73 0.9300
C73 C74 1.381(3)
C74 H74 0.9300
C74 C75 1.388(3)
C75 H75 0.9300
C75 C76 1.381(3)
C76 C71 1.410(3)
C76 H76 0.9300
Ni2 N1A 2.0427(16)
Ni2 N2A 2.0497(16)
Ni2 N11A 2.0791(16)
Ni2 N21A 2.0933(16)
Ni2 N41A 2.0878(16)
Ni2 N61A 2.0868(16)
N1A C1A 1.390(2)
N1A C31A 1.381(2)
N2A C51A 1.388(2)
N2A C71A 1.385(2)
N11A N12A 1.357(2)
N11A C11A 1.333(2)
N12A C2A 1.428(2)
N12A C13A 1.356(3)
N21A N22A 1.359(2)
N21A C21A 1.331(2)
N22A C23A 1.356(2)
N22A C32A 1.429(2)
N41A N42A 1.356(2)
N41A C41A 1.334(2)
N42A C43A 1.361(2)
N42A C52A 1.428(2)
N61A N62A 1.364(2)
N61A C61A 1.327(3)
N62A C63A 1.362(2)
N62A C72A 1.430(3)
C2A C1A 1.409(3)
C2A C3A 1.397(3)
C3A H3A 0.9300
C3A C4A 1.379(3)
C4A H4A 0.9300
C4A C5A 1.388(3)
C5A H5A 0.9300
C5A C6A 1.380(3)
C6A C1A 1.414(3)
C6A H6A 0.9300
C11A H11A 0.9300
C11A C12A 1.396(3)
C12A H12A 0.9300
C12A C13A 1.367(3)
C13A H13A 0.9300
C21A H21A 0.9300
C21A C22A 1.395(3)
C22A H22A 0.9300
C22A C23A 1.364(3)
C23A H23A 0.9300
C32A C31A 1.416(3)
C32A C33A 1.392(3)
C33A H33A 0.9300
C33A C34A 1.382(3)
C34A H34A 0.9300
C34A C35A 1.392(3)
C35A H35A 0.9300
C35A C36A 1.373(3)
C36A C31A 1.412(3)
C36A H36A 0.9300
C41A H41A 0.9300
C41A C42A 1.400(3)
C42A H42A 0.9300
C42A C43A 1.367(3)
C43A H43A 0.9300
C52A C51A 1.413(3)
C52A C53A 1.395(3)
C53A H53A 0.9300
C53A C54A 1.381(3)
C54A H54A 0.9300
C54A C55A 1.390(3)
C55A H55A 0.9300
C55A C56A 1.380(3)
C56A C51A 1.415(3)
C56A H56A 0.9300
C61A H61A 0.9300
C61A C62A 1.400(3)
C62A H62A 0.9300
C62A C63A 1.366(3)
C63A H63A 0.9300
C72A C71A 1.414(3)
C72A C73A 1.397(3)
C73A H73A 0.9300
C73A C74A 1.379(3)
C74A H74A 0.9300
C74A C75A 1.392(3)
C75A H75A 0.9300
C75A C76A 1.378(3)
C76A C71A 1.412(3)
C76A H76A 0.9300
Cl1 C1S 1.761(3)
Cl2 C1S 1.766(2)
C1S H1Sa 0.9700
C1S H1Sb 0.9700
Cl3 C2S 1.764(3)
Cl4 C2S 1.743(3)
C2S H2Sa 0.9700
C2S H2Sb 0.9700

loop_
_geom_torsion_atom_site_label_1
_geom_torsion_atom_site_label_2
_geom_torsion_atom_site_label_3
_geom_torsion_atom_site_label_4
_geom_torsion
Ni1 N1 C1 C2 34.5(3)
Ni1 N1 C1 C6 -141.82(16)
Ni1 N1 C31 C32 39.6(2)
Ni1 N1 C31 C36 -136.70(16)
Ni1 N2 C51 C52 38.2(3)
Ni1 N2 C51 C56 -138.35(16)
Ni1 N2 C71 C72 36.2(2)
Ni1 N2 C71 C76 -139.29(15)
Ni1 N11 N12 C2 17.5(2)
Ni1 N11 N12 C13 -163.93(13)
Ni1 N11 C11 C12 163.09(14)
Ni1 N21 N22 C23 -156.01(13)
Ni1 N21 N22 C32 24.7(2)
Ni1 N21 C21 C22 154.42(14)
Ni1 N41 N42 C43 -155.73(13)
Ni1 N41 N42 C52 28.9(2)
Ni1 N41 C41 C42 154.42(14)
Ni1 N61 N62 C63 -170.46(13)
Ni1 N61 N62 C72 12.9(2)
Ni1 N61 C61 C62 170.15(13)
N1 Ni1 N2 C51 -39(100)
N1 Ni1 N2 C71 136(100)
N1 Ni1 N11 N12 15.57(15)
N1 Ni1 N11 C11 -144.18(18)
N1 Ni1 N21 N22 14.17(14)
N1 Ni1 N21 C21 -136.54(16)
N1 Ni1 N41 N42 -171.57(14)
N1 Ni1 N41 C41 38.16(17)
N1 Ni1 N61 N62 -160.15(14)
N1 Ni1 N61 C61 31.93(17)
N2 Ni1 N1 C1 51(100)
N2 Ni1 N1 C31 -132(100)
N2 Ni1 N11 N12 -164.37(15)
N2 Ni1 N11 C11 35.88(18)
N2 Ni1 N21 N22 -165.88(14)
N2 Ni1 N21 C21 43.41(16)
N2 Ni1 N41 N42 8.43(14)
N2 Ni1 N41 C41 -141.84(17)
N2 Ni1 N61 N62 19.85(14)
N2 Ni1 N61 C61 -148.07(17)
N11 Ni1 N1 C1 -40.10(15)
N11 Ni1 N1 C31 136.22(15)
N11 Ni1 N2 C51 52.68(15)
N11 Ni1 N2 C71 -133.08(15)
N11 Ni1 N21 N22 22.1(6)
N11 Ni1 N21 C21 -128.6(5)
N11 Ni1 N41 N42 -84.70(14)
N11 Ni1 N41 C41 125.03(16)
N11 Ni1 N61 N62 113.10(14)
N11 Ni1 N61 C61 -54.82(17)
N11 N12 C2 C1 -37.7(3)
N11 N12 C2 C3 147.31(18)
N11 N12 C13 C12 0.3(2)
N11 C11 C12 C13 -0.1(2)
N12 N11 C11 C12 0.3(2)
N12 C2 C1 N1 9.7(3)
N12 C2 C1 C6 -173.73(17)
N12 C2 C3 C4 172.88(18)
N21 Ni1 N1 C1 138.93(16)
N21 Ni1 N1 C31 -44.74(15)
N21 Ni1 N2 C51 -126.34(15)
N21 Ni1 N2 C71 47.89(16)
N21 Ni1 N11 N12 7.6(6)
N21 Ni1 N11 C11 -152.1(5)
N21 Ni1 N41 N42 102.26(14)
N21 Ni1 N41 C41 -48.01(16)
N21 Ni1 N61 N62 -73.74(14)
N21 Ni1 N61 C61 118.33(17)
N21 N22 C23 C22 -0.5(2)
N21 N22 C32 C31 -45.9(2)
N21 N22 C32 C33 139.08(18)
N21 C21 C22 C23 -0.4(2)
N22 N21 C21 C22 0.1(2)
N22 C32 C31 N1 10.8(3)
N22 C32 C31 C36 -172.64(16)
N22 C32 C33 C34 172.90(18)
N41 Ni1 N1 C1 52.60(16)
N41 Ni1 N1 C31 -131.07(15)
N41 Ni1 N2 C51 -40.02(15)
N41 Ni1 N2 C71 134.21(15)
N41 Ni1 N11 N12 -76.98(15)
N41 Ni1 N11 C11 123.27(17)
N41 Ni1 N21 N22 107.11(14)
N41 Ni1 N21 C21 -43.60(16)
N41 Ni1 N61 N62 -5.4(6)
N41 Ni1 N61 C61 -173.4(5)
N41 N42 C43 C42 -0.1(2)
N41 N42 C52 C51 -44.8(3)
N41 N42 C52 C53 138.49(19)
N41 C41 C42 C43 -0.2(2)
N42 N41 C41 C42 0.1(2)
N42 C52 C51 N2 8.1(3)
N42 C52 C51 C56 -175.10(18)
N42 C52 C53 C54 175.2(2)
N61 Ni1 N1 C1 -130.27(15)
N61 Ni1 N1 C31 46.05(15)
N61 Ni1 N2 C51 142.86(15)
N61 Ni1 N2 C71 -42.91(15)
N61 Ni1 N11 N12 108.95(15)
N61 Ni1 N11 C11 -50.80(17)
N61 Ni1 N21 N22 -79.17(14)
N61 Ni1 N21 C21 130.12(16)
N61 Ni1 N41 N42 33.7(6)
N61 Ni1 N41 C41 -116.6(5)
N61 N62 C63 C62 -0.3(2)
N61 N62 C72 C71 -35.9(3)
N61 N62 C72 C73 146.91(17)
N61 C61 C62 C63 -0.7(2)
N62 N61 C61 C62 0.5(2)
N62 C72 C71 N2 9.3(3)
N62 C72 C71 C76 -174.97(16)
N62 C72 C73 C74 174.74(17)
C1 N1 C31 C32 -143.84(18)
C1 N1 C31 C36 39.8(3)
C1 C2 C3 C4 -2.1(3)
C2 N12 C13 C12 178.90(18)
C2 C3 C4 C5 1.0(3)
C3 C2 C1 N1 -175.49(18)
C3 C2 C1 C6 1.1(3)
C3 C4 C5 C6 1.1(3)
C4 C5 C6 C1 -2.2(3)
C5 C6 C1 N1 177.68(19)
C5 C6 C1 C2 1.1(3)
C11 N11 N12 C2 -179.03(17)
C11 N11 N12 C13 -0.4(2)
C11 C12 C13 N12 -0.1(2)
C13 N12 C2 C1 143.94(19)
C13 N12 C2 C3 -31.1(3)
C21 N21 N22 C23 0.3(2)
C21 N21 N22 C32 -179.05(16)
C21 C22 C23 N22 0.6(2)
C23 N22 C32 C31 134.9(2)
C23 N22 C32 C33 -40.1(3)
C31 N1 C1 C2 -141.94(19)
C31 N1 C1 C6 41.7(3)
C31 C32 C33 C34 -2.0(3)
C32 N22 C23 C22 178.75(17)
C32 C33 C34 C35 0.4(3)
C33 C32 C31 N1 -174.43(18)
C33 C32 C31 C36 2.1(3)
C33 C34 C35 C36 1.0(3)
C34 C35 C36 C31 -0.8(3)
C35 C36 C31 N1 175.79(18)
C35 C36 C31 C32 -0.7(3)
C41 N41 N42 C43 0.0(2)
C41 N41 N42 C52 -175.38(17)
C41 C42 C43 N42 0.2(2)
C43 N42 C52 C51 140.6(2)
C43 N42 C52 C53 -36.1(3)
C51 N2 C71 C72 -149.35(18)
C51 N2 C71 C76 35.2(3)
C51 C52 C53 C54 -1.5(3)
C52 N42 C43 C42 175.00(18)
C52 C53 C54 C55 0.4(3)
C53 C52 C51 N2 -175.31(19)
C53 C52 C51 C56 1.5(3)
C53 C54 C55 C56 0.5(4)
C54 C55 C56 C51 -0.4(3)
C55 C56 C51 N2 176.2(2)
C55 C56 C51 C52 -0.6(3)
C61 N61 N62 C63 -0.1(2)
C61 N61 N62 C72 -176.72(16)
C61 C62 C63 N62 0.6(2)
C63 N62 C72 C71 148.07(19)
C63 N62 C72 C73 -29.2(3)
C71 N2 C51 C52 -136.21(19)
C71 N2 C51 C56 47.2(3)
C71 C72 C73 C74 -2.5(3)
C72 N62 C63 C62 176.12(17)
C72 C73 C74 C75 0.8(3)
C73 C72 C71 N2 -173.58(17)
C73 C72 C71 C76 2.1(3)
C73 C74 C75 C76 1.1(3)
C74 C75 C76 C71 -1.5(3)
C75 C76 C71 N2 175.61(18)
C75 C76 C71 C72 -0.2(3)
Ni2 N1A C1A C2A 35.7(2)
Ni2 N1A C1A C6A -140.66(15)
Ni2 N1A C31A C32A 30.5(2)
Ni2 N1A C31A C36A -146.82(14)
Ni2 N2A C51A C52A 34.0(2)
Ni2 N2A C51A C56A -142.90(15)
Ni2 N2A C71A C72A 34.2(2)
Ni2 N2A C71A C76A -140.23(15)
Ni2 N11A N12A C2A 19.7(2)
Ni2 N11A N12A C13A -163.77(13)
Ni2 N11A C11A C12A 162.90(14)
Ni2 N21A N22A C23A -161.62(13)
Ni2 N21A N22A C32A 23.4(2)
Ni2 N21A C21A C22A 160.02(13)
Ni2 N41A N42A C43A -163.98(13)
Ni2 N41A N42A C52A 20.0(2)
Ni2 N41A C41A C42A 163.22(13)
Ni2 N61A N62A C63A -162.98(13)
Ni2 N61A N62A C72A 22.7(2)
Ni2 N61A C61A C62A 161.59(15)
N1A Ni2 N2A C51A -4.1(10)
N1A Ni2 N2A C71A 173.7(8)
N1A Ni2 N11A N12A 13.43(15)
N1A Ni2 N11A C11A -145.90(17)
N1A Ni2 N21A N22A 9.36(14)
N1A Ni2 N21A C21A -148.02(16)
N1A Ni2 N41A N42A -163.60(14)
N1A Ni2 N41A C41A 36.43(17)
N1A Ni2 N61A N62A -169.30(14)
N1A Ni2 N61A C61A 32.49(18)
N2A Ni2 N1A C1A 20.7(10)
N2A Ni2 N1A C31A -159.2(8)
N2A Ni2 N11A N12A -163.03(15)
N2A Ni2 N11A C11A 37.65(17)
N2A Ni2 N21A N22A -174.02(13)
N2A Ni2 N21A C21A 28.60(16)
N2A Ni2 N41A N42A 14.03(14)
N2A Ni2 N41A C41A -145.94(17)
N2A Ni2 N61A N62A 12.98(14)
N2A Ni2 N61A C61A -145.23(18)
N11A Ni2 N1A C1A -39.16(14)
N11A Ni2 N1A C31A 140.95(14)
N11A Ni2 N2A C51A 55.68(14)
N11A Ni2 N2A C71A -126.49(14)
N11A Ni2 N21A N22A -42.6(7)
N11A Ni2 N21A C21A 160.0(6)
N11A Ni2 N41A N42A -76.17(14)
N11A Ni2 N41A C41A 123.86(17)
N11A Ni2 N61A N62A 103.47(14)
N11A Ni2 N61A C61A -54.74(18)
N11A N12A C2A C1A -37.6(3)
N11A N12A C2A C3A 146.35(18)
N11A N12A C13A C12A 0.8(2)
N11A C11A C12A C13A 0.0(2)
N12A N11A C11A C12A 0.5(2)
N12A C2A C1A N1A 7.4(3)
N12A C2A C1A C6A -176.03(17)
N12A C2A C3A C4A 173.19(18)
N21A Ni2 N1A C1A 145.16(14)
N21A Ni2 N1A C31A -34.73(14)
N21A Ni2 N2A C51A -128.43(14)
N21A Ni2 N2A C71A 49.40(14)
N21A Ni2 N11A N12A 65.4(7)
N21A Ni2 N11A C11A -93.9(7)
N21A Ni2 N41A N42A 107.30(14)
N21A Ni2 N41A C41A -52.68(17)
N21A Ni2 N61A N62A -80.27(14)
N21A Ni2 N61A C61A 121.52(18)
N21A N22A C23A C22A -0.2(2)
N21A N22A C32A C31A -40.5(3)
N21A N22A C32A C33A 143.33(17)
N21A C21A C22A C23A 0.2(2)
N22A N21A C21A C22A -0.3(2)
N22A C32A C31A N1A 10.6(3)
N22A C32A C31A C36A -171.93(16)
N22A C32A C33A C34A 169.99(17)
N41A Ni2 N1A C1A 56.03(14)
N41A Ni2 N1A C31A -123.86(14)
N41A Ni2 N2A C51A -39.44(14)
N41A Ni2 N2A C71A 138.39(14)
N41A Ni2 N11A N12A -75.39(15)
N41A Ni2 N11A C11A 125.28(17)
N41A Ni2 N21A N22A 98.42(14)
N41A Ni2 N21A C21A -58.95(16)
N41A Ni2 N61A N62A -11.1(10)
N41A Ni2 N61A C61A -169.3(8)
N41A N42A C43A C42A -0.1(2)
N41A N42A C52A C51A -40.2(3)
N41A N42A C52A C53A 144.22(17)
N41A C41A C42A C43A -0.5(2)
N42A N41A C41A C42A 0.4(2)
N42A C52A C51A N2A 10.5(3)
N42A C52A C51A C56A -172.44(17)
N42A C52A C53A C54A 171.99(17)
N61A Ni2 N1A C1A -125.53(14)
N61A Ni2 N1A C31A 54.58(14)
N61A Ni2 N2A C51A 142.26(14)
N61A Ni2 N2A C71A -39.91(14)
N61A Ni2 N11A N12A 108.43(15)
N61A Ni2 N11A C11A -50.90(17)
N61A Ni2 N21A N22A -85.49(14)
N61A Ni2 N21A C21A 117.14(16)
N61A Ni2 N41A N42A 38.1(9)
N61A Ni2 N41A C41A -121.9(8)
N61A N62A C63A C62A -0.2(2)
N61A N62A C72A C71A -43.1(3)
N61A N62A C72A C73A 138.98(18)
N61A C61A C62A C63A -0.8(3)
N62A N61A C61A C62A 0.7(2)
N62A C72A C71A N2A 11.3(3)
N62A C72A C71A C76A -173.93(16)
N62A C72A C73A C74A 174.88(17)
C1A N1A C31A C32A -149.40(17)
C1A N1A C31A C36A 33.3(2)
C1A C2A C3A C4A -2.9(3)
C2A N12A C13A C12A 177.14(18)
C2A C3A C4A C5A 3.0(3)
C3A C2A C1A N1A -176.76(18)
C3A C2A C1A C6A -0.2(3)
C3A C4A C5A C6A -0.2(3)
C4A C5A C6A C1A -3.1(3)
C5A C6A C1A N1A 179.76(18)
C5A C6A C1A C2A 3.1(3)
C11A N11A N12A C2A -177.33(17)
C11A N11A N12A C13A -0.8(2)
C11A C12A C13A N12A -0.4(2)
C13A N12A C2A C1A 146.4(2)
C13A N12A C2A C3A -29.6(3)
C21A N21A N22A C23A 0.3(2)
C21A N21A N22A C32A -174.63(16)
C21A C22A C23A N22A 0.0(2)
C23A N22A C32A C31A 145.34(19)
C23A N22A C32A C33A -30.9(3)
C31A N1A C1A C2A -144.45(18)
C31A N1A C1A C6A 39.2(3)
C31A C32A C33A C34A -6.2(3)
C32A N22A C23A C22A 174.60(17)
C32A C33A C34A C35A 2.6(3)
C33A C32A C31A N1A -173.42(17)
C33A C32A C31A C36A 4.1(3)
C33A C34A C35A C36A 2.8(3)
C34A C35A C36A C31A -4.9(3)
C35A C36A C31A N1A 178.96(18)
C35A C36A C31A C32A 1.4(3)
C41A N41A N42A C43A -0.2(2)
C41A N41A N42A C52A -176.15(16)
C41A C42A C43A N42A 0.4(2)
C43A N42A C52A C51A 144.46(19)
C43A N42A C52A C53A -31.1(3)
C51A N2A C71A C72A -147.87(18)
C51A N2A C71A C76A 37.7(2)
C51A C52A C53A C54A -3.6(3)
C52A N42A C43A C42A 175.66(17)
C52A C53A C54A C55A 1.4(3)
C53A C52A C51A N2A -174.23(17)
C53A C52A C51A C56A 2.9(3)
C53A C54A C55A C56A 1.3(3)
C54A C55A C56A C51A -2.0(3)
C55A C56A C51A N2A 176.97(18)
C55A C56A C51A C52A -0.1(3)
C61A N61A N62A C63A -0.3(2)
C61A N61A N62A C72A -174.63(17)
C61A C62A C63A N62A 0.6(2)
C63A N62A C72A C71A 143.5(2)
C63A N62A C72A C73A -34.4(3)
C71A N2A C51A C52A -143.89(18)
C71A N2A C51A C56A 39.2(3)
C71A C72A C73A C74A -3.0(3)
C72A N62A C63A C62A 173.92(19)
C72A C73A C74A C75A 0.4(3)
C73A C72A C71A N2A -170.95(17)
C73A C72A C71A C76A 3.8(3)
C73A C74A C75A C76A 1.2(3)
C74A C75A C76A C71A -0.1(3)
C75A C76A C71A N2A 172.53(18)
C75A C76A C71A C72A -2.3(3)
